data_4342779
loop_
_publ_author_name
'\/Dor\/devi\'c, Nemanja'
'Tay, Madelyn Qin Yi'
'Muthaiah, Senthilkumar'
'Ganguly, Rakesh'
'Dimi\'c, Du\<san'
'Vidovi\'c, Dragoslav'

_publ_section_title
;
 C-f bond activation by transient phosphenium dications.
;
_journal_issue 9
_journal_name_full 'Inorganic chemistry'
_journal_page_first 4180
_journal_page_last 4182
_journal_paper_doi 10.1021/ic5031125
_journal_volume 54
_journal_year 2015
_chemical_formula_sum 'C43 H35 Cl F6 P3 Sb'
_chemical_formula_weight 915.82
_space_group_crystal_system monoclinic
_space_group_IT_number 14
_space_group_name_Hall '-P 2yn'
_space_group_name_H-M_alt 'P 1 21/n 1'
_symmetry_space_group_name_Hall '-P 2yn'
_symmetry_space_group_name_H-M 'P 1 21/n 1'
_atom_sites_solution_hydrogens geom
_cell_angle_alpha 90
_cell_angle_beta 99.4721(13)
_cell_angle_gamma 90
_cell_formula_units_Z 4
_cell_length_a 10.5582(4)
_cell_length_b 18.6784(8)
_cell_length_c 20.2317(7)
_cell_measurement_reflns_used 9998
_cell_measurement_temperature 103.(2)
_cell_measurement_theta_max 27.5759
_cell_measurement_theta_min 2.1807
_cell_volume 3935.5(3)
_computing_cell_refinement 'SAINT V8.34A (Bruker AXS Inc., 2013)'
_computing_data_reduction 'SAINT V8.34A (Bruker AXS Inc., 2013)'
_computing_structure_refinement 'SHELXL-2014 (Sheldrick, 2014)'
_diffrn_ambient_temperature 103.(2)
_diffrn_detector_area_resol_mean 8.3333
_diffrn_measured_fraction_theta_full 0.997
_diffrn_measured_fraction_theta_max 0.997
_diffrn_radiation_wavelength 0.71073
_diffrn_reflns_av_R_equivalents 0.0796
_diffrn_reflns_av_unetI/netI 0.0616
_diffrn_reflns_limit_h_max 14
_diffrn_reflns_limit_h_min -15
_diffrn_reflns_limit_k_max 27
_diffrn_reflns_limit_k_min -27
_diffrn_reflns_limit_l_max 29
_diffrn_reflns_limit_l_min -29
_diffrn_reflns_number 78917
_diffrn_reflns_theta_full 31.08
_diffrn_reflns_theta_max 31.08
_diffrn_reflns_theta_min 1.49
_exptl_absorpt_coefficient_mu 0.951
_exptl_absorpt_correction_T_max 0.89
_exptl_absorpt_correction_T_min 0.75
_exptl_absorpt_correction_type multi-scan
_exptl_absorpt_process_details 'SADABS V2014/2 (Bruker AXS Inc.)'
_exptl_crystal_colour colourless
_exptl_crystal_density_diffrn 1.546
_exptl_crystal_density_method 'not measured'
_exptl_crystal_description block
_exptl_crystal_F_000 1840
_exptl_crystal_size_max 0.200
_exptl_crystal_size_mid 0.180
_exptl_crystal_size_min 0.120
_refine_diff_density_max 1.902
_refine_diff_density_min -1.940
_refine_ls_extinction_method none
_refine_ls_goodness_of_fit_ref 1.109
_refine_ls_hydrogen_treatment constr
_refine_ls_matrix_type full
_refine_ls_number_parameters 904
_refine_ls_number_reflns 12591
_refine_ls_number_restraints 1885
_refine_ls_restrained_S_all 1.058
_refine_ls_R_factor_all 0.1095
_refine_ls_R_factor_gt 0.0560
_refine_ls_shift/su_max 0.000
_refine_ls_shift/su_mean 0.000
_refine_ls_structure_factor_coef Fsqd
_refine_ls_weighting_details 'w=1/[\s^2^(Fo^2^)+(0.0917P)^2^+6.2447P] where P=(Fo^2^+2Fc^2^)/3'
_refine_ls_weighting_scheme calc
_refine_ls_wR_factor_gt 0.1415
_refine_ls_wR_factor_ref 0.1991
_reflns_number_gt 8052
_reflns_number_total 12591
_reflns_threshold_expression 'I > 2\s(I)'
_cod_data_source_file ic5031125_si_002.cif
_cod_data_source_block I
_cod_depositor_comments 'Adding full bibliography for 4342779--4342781.cif.'
_cod_database_code 4342779

loop_
_space_group_symop_operation_xyz
'x, y, z'
'-x+1/2, y+1/2, -z+1/2'
'-x, -y, -z'
'x-1/2, -y-1/2, z-1/2'

loop_
_atom_site_type_symbol
_atom_site_label
_atom_site_fract_x
_atom_site_fract_y
_atom_site_fract_z
_atom_site_U_iso_or_equiv
_atom_site_adp_type
_atom_site_calc_flag
_atom_site_refinement_flags_adp
_atom_site_refinement_flags_occupancy
_atom_site_refinement_flags_posn
_atom_site_occupancy
_atom_site_disorder_assembly
_atom_site_disorder_group
C C1 0.1563(4) 0.24476(19) 0.53755(17) 0.0214(7) Uani d . . . 1.0 . .
P P1 0.0936(4) 0.3295(2) 0.5436(3) 0.0165(7) Uani d U P D 0.538(4) A 1
P P3 0.0404(9) 0.1880(4) 0.4817(5) 0.0184(10) Uani d U P D 0.538(4) A 1
Cl Cl1 -0.0294(5) 0.1147(3) 0.53830(17) 0.0266(8) Uani d U P D 0.538(4) A 1
C C2 0.2202(7) 0.3956(4) 0.5602(4) 0.0174(12) Uani d U P D 0.538(4) A 1
C C3 0.2866(14) 0.4035(7) 0.6248(6) 0.0249(19) Uani d U P . 0.538(4) A 1
H H3 0.262 0.3765 0.6604 0.03 Uiso calc U P R 0.538(4) A 1
C C4 0.3904(10) 0.4514(6) 0.6377(5) 0.0318(17) Uani d U P . 0.538(4) A 1
H H4 0.4378 0.4554 0.6817 0.038 Uiso calc U P R 0.538(4) A 1
C C5 0.4239(8) 0.4927(4) 0.5865(4) 0.0310(14) Uani d U P . 0.538(4) A 1
H H5 0.495 0.5244 0.5952 0.037 Uiso calc U P R 0.538(4) A 1
C C6 0.3534(8) 0.4876(4) 0.5220(4) 0.0304(14) Uani d U P . 0.538(4) A 1
H H6 0.3739 0.5171 0.487 0.036 Uiso calc U P R 0.538(4) A 1
C C7 0.2526(7) 0.4389(4) 0.5094(3) 0.0225(12) Uani d U P . 0.538(4) A 1
H H7 0.205 0.435 0.4654 0.027 Uiso calc U P R 0.538(4) A 1
C C8 -0.0093(9) 0.3456(5) 0.6050(5) 0.0192(16) Uani d U P D 0.538(4) A 1
C C9 -0.0899(10) 0.2926(5) 0.6208(6) 0.0192(17) Uani d U P . 0.538(4) A 1
H H9 -0.0814 0.2453 0.6049 0.023 Uiso calc U P R 0.538(4) A 1
C C10 -0.1838(9) 0.3074(5) 0.6600(5) 0.0229(15) Uani d U P . 0.538(4) A 1
H H10 -0.2395 0.2706 0.6702 0.027 Uiso calc U P R 0.538(4) A 1
C C11 -0.1955(8) 0.3756(5) 0.6838(4) 0.0271(15) Uani d U P . 0.538(4) A 1
H H11 -0.2586 0.3855 0.7111 0.033 Uiso calc U P R 0.538(4) A 1
C C12 -0.1159(9) 0.4300(5) 0.6683(4) 0.0290(15) Uani d U P . 0.538(4) A 1
H H12 -0.1263 0.4773 0.684 0.035 Uiso calc U P R 0.538(4) A 1
C C13 -0.0215(9) 0.4158(5) 0.6300(4) 0.0248(15) Uani d U P . 0.538(4) A 1
H H13 0.0347 0.4528 0.6205 0.03 Uiso calc U P R 0.538(4) A 1
C C14 -0.0061(8) 0.3530(4) 0.4643(4) 0.0194(12) Uani d U P D 0.538(4) A 1
C C15 0.0437(8) 0.3452(4) 0.4050(4) 0.0240(13) Uani d U P . 0.538(4) A 1
H H15 0.1279 0.3271 0.4055 0.029 Uiso calc U P R 0.538(4) A 1
C C16 -0.0336(10) 0.3648(4) 0.3448(4) 0.0286(14) Uani d U P . 0.538(4) A 1
H H16 -0.0008 0.3607 0.3039 0.034 Uiso calc U P R 0.538(4) A 1
C C17 -0.1570(10) 0.3899(4) 0.3439(4) 0.0320(16) Uani d U P . 0.538(4) A 1
H H17 -0.208 0.4031 0.3026 0.038 Uiso calc U P R 0.538(4) A 1
C C18 -0.2064(9) 0.3958(4) 0.4027(4) 0.0306(15) Uani d U P . 0.538(4) A 1
H H18 -0.2921 0.412 0.4015 0.037 Uiso calc U P R 0.538(4) A 1
C C19 -0.1316(9) 0.3783(5) 0.4635(4) 0.0256(15) Uani d U P . 0.538(4) A 1
H H19 -0.1649 0.3834 0.5041 0.031 Uiso calc U P R 0.538(4) A 1
P P1A 0.1253(4) 0.3400(3) 0.5432(3) 0.0157(8) Uani d U P D 0.462(4) A 2
P P3A 0.0447(11) 0.2029(5) 0.4783(6) 0.0201(13) Uani d U P D 0.462(4) A 2
Cl Cl1A -0.0345(9) 0.1224(5) 0.5347(4) 0.068(2) Uani d U P D 0.462(4) A 2
C C2A 0.2679(9) 0.3924(5) 0.5724(5) 0.0214(15) Uani d U P D 0.462(4) A 2
C C3A 0.2972(17) 0.4154(7) 0.6375(7) 0.023(2) Uani d U P . 0.462(4) A 2
H H3A 0.2369 0.4082 0.6669 0.027 Uiso calc U P R 0.462(4) A 2
C C4A 0.4126(12) 0.4486(7) 0.6613(6) 0.0290(18) Uani d U P . 0.462(4) A 2
H H4A 0.4295 0.4647 0.7065 0.035 Uiso calc U P R 0.462(4) A 2
C C5A 0.5018(9) 0.4588(5) 0.6213(5) 0.0349(17) Uani d U P . 0.462(4) A 2
H H5A 0.5813 0.4811 0.6384 0.042 Uiso calc U P R 0.462(4) A 2
C C6A 0.4764(10) 0.4364(6) 0.5559(6) 0.0408(19) Uani d U P . 0.462(4) A 2
H H6A 0.5395 0.4425 0.5279 0.049 Uiso calc U P R 0.462(4) A 2
C C7A 0.3596(9) 0.4050(5) 0.5301(5) 0.0342(16) Uani d U P . 0.462(4) A 2
H H7A 0.3414 0.3919 0.4842 0.041 Uiso calc U P R 0.462(4) A 2
C C8A 0.0115(11) 0.3623(5) 0.5983(6) 0.0175(17) Uani d U P D 0.462(4) A 2
C C9A -0.0665(12) 0.3106(6) 0.6183(7) 0.0186(18) Uani d U P . 0.462(4) A 2
H H9A -0.0531 0.2617 0.6086 0.022 Uiso calc U P R 0.462(4) A 2
C C10A -0.1662(11) 0.3300(6) 0.6532(6) 0.0238(17) Uani d U P . 0.462(4) A 2
H H10A -0.2212 0.2943 0.6663 0.029 Uiso calc U P R 0.462(4) A 2
C C11A -0.1835(10) 0.4002(5) 0.6682(5) 0.0211(15) Uani d U P . 0.462(4) A 2
H H11A -0.2494 0.4128 0.6929 0.025 Uiso calc U P R 0.462(4) A 2
C C12A -0.1071(9) 0.4534(5) 0.6480(5) 0.0227(15) Uani d U P . 0.462(4) A 2
H H12A -0.121 0.5021 0.6582 0.027 Uiso calc U P R 0.462(4) A 2
C C13A -0.0084(10) 0.4342(5) 0.6122(5) 0.0197(15) Uani d U P . 0.462(4) A 2
H H13A 0.0444 0.4702 0.5975 0.024 Uiso calc U P R 0.462(4) A 2
C C14A 0.0434(9) 0.3685(5) 0.4612(4) 0.0196(14) Uani d U P D 0.462(4) A 2
C C15A 0.1026(9) 0.3640(5) 0.4049(4) 0.0219(14) Uani d U P . 0.462(4) A 2
H H15A 0.1905 0.3507 0.4097 0.026 Uiso calc U P R 0.462(4) A 2
C C16A 0.0347(10) 0.3788(5) 0.3415(4) 0.0261(15) Uani d U P . 0.462(4) A 2
H H16A 0.077 0.3764 0.3036 0.031 Uiso calc U P R 0.462(4) A 2
C C17A -0.0928(10) 0.3967(5) 0.3334(4) 0.0247(15) Uani d U P . 0.462(4) A 2
H H17A -0.1389 0.4059 0.2898 0.03 Uiso calc U P R 0.462(4) A 2
C C18A -0.1540(9) 0.4015(5) 0.3882(4) 0.0235(14) Uani d U P . 0.462(4) A 2
H H18A -0.2422 0.4144 0.3823 0.028 Uiso calc U P R 0.462(4) A 2
C C19A -0.0871(10) 0.3876(5) 0.4527(5) 0.0227(15) Uani d U P . 0.462(4) A 2
H H19A -0.1296 0.3911 0.4905 0.027 Uiso calc U P R 0.462(4) A 2
C C20 0.3306(14) 0.2477(9) 0.6688(5) 0.018(2) Uani d U P D 0.556(8) B 1
C C21 0.4526(11) 0.2718(7) 0.6953(6) 0.0193(18) Uani d U P . 0.556(8) B 1
H H21 0.5202 0.2672 0.6699 0.023 Uiso calc U P R 0.556(8) B 1
C C22 0.4773(9) 0.3029(5) 0.7588(5) 0.0263(16) Uani d U P . 0.556(8) B 1
H H22 0.5613 0.319 0.7766 0.032 Uiso calc U P R 0.556(8) B 1
C C23 0.3779(9) 0.3101(5) 0.7963(4) 0.0264(16) Uani d U P . 0.556(8) B 1
H H23 0.3948 0.3313 0.8395 0.032 Uiso calc U P R 0.556(8) B 1
C C24 0.2556(9) 0.2867(5) 0.7711(4) 0.0233(15) Uani d U P . 0.556(8) B 1
H H24 0.1884 0.2917 0.7968 0.028 Uiso calc U P R 0.556(8) B 1
C C25 0.2310(11) 0.2551(6) 0.7066(7) 0.0215(18) Uani d U P . 0.556(8) B 1
H H25 0.147 0.2389 0.6888 0.026 Uiso calc U P R 0.556(8) B 1
C C20A 0.3090(18) 0.2401(12) 0.6719(7) 0.020(2) Uani d U P D 0.444(8) B 2
C C21A 0.4290(15) 0.2633(10) 0.7044(8) 0.024(2) Uani d U P . 0.444(8) B 2
H H21A 0.5014 0.2604 0.6822 0.029 Uiso calc U P R 0.444(8) B 2
C C22A 0.4428(12) 0.2905(7) 0.7692(6) 0.0274(19) Uani d U P . 0.444(8) B 2
H H22A 0.5238 0.3073 0.7912 0.033 Uiso calc U P R 0.444(8) B 2
C C23A 0.3364(12) 0.2926(6) 0.8010(6) 0.0274(19) Uani d U P . 0.444(8) B 2
H H23A 0.3446 0.3114 0.8451 0.033 Uiso calc U P R 0.444(8) B 2
C C24A 0.2176(11) 0.2677(6) 0.7694(6) 0.0241(18) Uani d U P . 0.444(8) B 2
H H24A 0.1457 0.2688 0.7921 0.029 Uiso calc U P R 0.444(8) B 2
C C25A 0.2049(14) 0.2415(8) 0.7055(9) 0.021(2) Uani d U P . 0.444(8) B 2
H H25A 0.124 0.2241 0.6839 0.025 Uiso calc U P R 0.444(8) B 2
C C26 0.2809(4) 0.1110(2) 0.59524(18) 0.0246(7) Uani d U . . 1.0 . .
C C27 0.2286(5) 0.0815(2) 0.6484(2) 0.0356(9) Uani d U . . 1.0 . .
H H27 0.194 0.1118 0.6786 0.043 Uiso calc U . R 1.0 . .
C C28 0.2277(6) 0.0077(3) 0.6566(3) 0.0507(13) Uani d U . . 1.0 . .
H H28 0.1927 -0.0125 0.6928 0.061 Uiso calc U . R 1.0 . .
C C29 0.2766(6) -0.0362(3) 0.6131(3) 0.0536(14) Uani d U . . 1.0 . .
H H29 0.2762 -0.0866 0.6197 0.064 Uiso calc U . R 1.0 . .
C C30 0.3268(6) -0.0085(2) 0.5597(3) 0.0461(12) Uani d U . . 1.0 . .
H H30 0.3592 -0.0396 0.5293 0.055 Uiso calc U . R 1.0 . .
C C31 0.3297(4) 0.0654(2) 0.5507(2) 0.0308(8) Uani d U . . 1.0 . .
H H31 0.3647 0.0848 0.5142 0.037 Uiso calc U . R 1.0 . .
C C32 0.4374(12) 0.2244(7) 0.5515(9) 0.0215(19) Uani d U P D 0.556(8) B 1
C C33 0.4386(8) 0.2766(4) 0.5036(4) 0.0216(13) Uani d U P . 0.556(8) B 1
H H33 0.3649 0.3052 0.4889 0.026 Uiso calc U P R 0.556(8) B 1
C C34 0.5521(7) 0.2862(4) 0.4771(4) 0.0265(14) Uani d U P . 0.556(8) B 1
H H34 0.5554 0.3216 0.4437 0.032 Uiso calc U P R 0.556(8) B 1
C C35 0.6589(7) 0.2449(5) 0.4989(4) 0.0298(14) Uani d U P . 0.556(8) B 1
H H35 0.7337 0.2508 0.4791 0.036 Uiso calc U P R 0.556(8) B 1
C C36 0.6587(9) 0.1947(5) 0.5493(5) 0.0293(15) Uani d U P . 0.556(8) B 1
H H36 0.7337 0.1675 0.5648 0.035 Uiso calc U P R 0.556(8) B 1
C C37 0.5491(17) 0.1846(7) 0.5770(8) 0.025(2) Uani d U P . 0.556(8) B 1
H H37 0.5484 0.1515 0.6125 0.03 Uiso calc U P R 0.556(8) B 1
C C32A 0.4443(15) 0.2097(9) 0.5540(12) 0.021(2) Uani d U P D 0.444(8) B 2
C C33A 0.4607(10) 0.2496(6) 0.4958(5) 0.0247(17) Uani d U P . 0.444(8) B 2
H H33A 0.3921 0.2786 0.4743 0.03 Uiso calc U P R 0.444(8) B 2
C C34A 0.5749(9) 0.2471(6) 0.4697(5) 0.0286(16) Uani d U P . 0.444(8) B 2
H H34A 0.5845 0.2735 0.4307 0.034 Uiso calc U P R 0.444(8) B 2
C C35A 0.6739(9) 0.2050(6) 0.5020(5) 0.0278(17) Uani d U P . 0.444(8) B 2
H H35A 0.7519 0.2025 0.4845 0.033 Uiso calc U P R 0.444(8) B 2
C C36A 0.6629(11) 0.1667(6) 0.5587(6) 0.0249(17) Uani d U P . 0.444(8) B 2
H H36A 0.7329 0.1388 0.5803 0.03 Uiso calc U P R 0.444(8) B 2
C C37A 0.547(2) 0.1690(8) 0.5845(9) 0.023(2) Uani d U P . 0.444(8) B 2
H H37A 0.5394 0.1421 0.6235 0.028 Uiso calc U P R 0.444(8) B 2
C C38 0.138(2) 0.1321(9) 0.4349(11) 0.0209(19) Uani d U P D 0.538(4) A 1
C C39 0.235(2) 0.1632(9) 0.4058(9) 0.023(2) Uani d U P . 0.538(4) A 1
H H39 0.2532 0.2128 0.4128 0.028 Uiso calc U P R 0.538(4) A 1
C C40 0.3081(15) 0.1233(9) 0.3663(7) 0.027(2) Uani d U P . 0.538(4) A 1
H H40 0.3755 0.1454 0.3479 0.032 Uiso calc U P R 0.538(4) A 1
C C41 0.2815(12) 0.0538(9) 0.3549(7) 0.028(2) Uani d U P . 0.538(4) A 1
H H41 0.3296 0.0265 0.3281 0.033 Uiso calc U P R 0.538(4) A 1
C C42 0.1850(12) 0.0225(8) 0.3818(8) 0.030(2) Uani d U P . 0.538(4) A 1
H H42 0.1645 -0.0263 0.3723 0.036 Uiso calc U P R 0.538(4) A 1
C C43 0.1157(13) 0.0610(9) 0.4230(8) 0.028(2) Uani d U P . 0.538(4) A 1
H H43 0.0519 0.0374 0.4431 0.034 Uiso calc U P R 0.538(4) A 1
C C38A 0.133(2) 0.1418(10) 0.4314(12) 0.019(2) Uani d U P D 0.462(4) A 2
C C39A 0.224(2) 0.1728(11) 0.3974(10) 0.020(2) Uani d U P . 0.462(4) A 2
H H39A 0.2419 0.2225 0.4028 0.025 Uiso calc U P R 0.462(4) A 2
C C40A 0.2880(16) 0.1326(9) 0.3561(9) 0.022(2) Uani d U P . 0.462(4) A 2
H H40A 0.3538 0.1533 0.3354 0.027 Uiso calc U P R 0.462(4) A 2
C C41A 0.2529(14) 0.0590(10) 0.3452(9) 0.025(2) Uani d U P . 0.462(4) A 2
H H41A 0.2977 0.0298 0.3182 0.031 Uiso calc U P R 0.462(4) A 2
C C42A 0.1539(13) 0.0300(9) 0.3738(8) 0.027(2) Uani d U P . 0.462(4) A 2
H H42A 0.129 -0.0183 0.3643 0.032 Uiso calc U P R 0.462(4) A 2
C C43A 0.0910(15) 0.0695(10) 0.4157(9) 0.024(2) Uani d U P . 0.462(4) A 2
H H43A 0.0214 0.0497 0.4338 0.029 Uiso calc U P R 0.462(4) A 2
Sb Sb1 0.88718(10) 0.14797(8) 0.77647(6) 0.0239(2) Uani d . P . 0.639(5) C 1
F F1 1.0440(5) 0.1021(3) 0.7833(4) 0.0645(18) Uani d U P . 0.639(5) C 1
F F2 0.8889(8) 0.1429(3) 0.8680(3) 0.0570(16) Uani d U P . 0.639(5) C 1
F F3 0.7381(6) 0.2048(3) 0.7694(3) 0.0635(17) Uani d U P . 0.639(5) C 1
F F4 0.8798(9) 0.1540(5) 0.6831(4) 0.0446(18) Uani d U P . 0.639(5) C 1
F F5 0.8004(6) 0.0617(3) 0.7668(2) 0.0525(15) Uani d U P . 0.639(5) C 1
F F6 0.9767(7) 0.2363(3) 0.7873(3) 0.0603(16) Uani d U P . 0.639(5) C 1
Sb Sb1A 0.8600(3) 0.13102(13) 0.78202(10) 0.0382(5) Uani d . P . 0.361(5) C 2
F F1A 0.6993(8) 0.1452(7) 0.7466(4) 0.061(3) Uani d U P . 0.361(5) C 2
F F2A 0.9169(13) 0.1411(7) 0.6992(6) 0.031(2) Uani d U P . 0.361(5) C 2
F F3A 0.8904(13) 0.2330(4) 0.7974(5) 0.055(3) Uani d U P . 0.361(5) C 2
F F4A 0.8678(8) 0.0325(4) 0.7739(4) 0.0353(19) Uani d U P . 0.361(5) C 2
F F5A 0.8241(8) 0.1211(5) 0.8686(4) 0.037(2) Uani d U P . 0.361(5) C 2
F F6A 1.0444(8) 0.1277(5) 0.8205(4) 0.038(2) Uani d U P . 0.361(5) C 2
P P2 0.29282(9) 0.20720(5) 0.58635(4) 0.01673(18) Uani d . . D 1.0 . .

loop_
_atom_site_aniso_label
_atom_site_aniso_U_11
_atom_site_aniso_U_22
_atom_site_aniso_U_33
_atom_site_aniso_U_12
_atom_site_aniso_U_13
_atom_site_aniso_U_23
C1 0.0232(18) 0.0217(16) 0.0172(15) 0.0079(13) -0.0029(13) -0.0036(13)
P1 0.0181(16) 0.0146(14) 0.0159(9) -0.0011(11) 0.0006(12) -0.0025(9)
P3 0.0174(12) 0.015(3) 0.0207(15) 0.0018(16) -0.0036(10) -0.0035(18)
Cl1 0.0180(16) 0.0458(17) 0.0170(11) -0.0142(13) 0.0053(10) -0.0100(11)
C2 0.016(3) 0.017(2) 0.018(3) 0.000(2) 0.001(2) -0.004(2)
C3 0.026(3) 0.021(4) 0.026(4) -0.002(3) -0.001(3) -0.004(3)
C4 0.031(3) 0.026(3) 0.035(4) 0.000(3) -0.005(3) -0.009(3)
C5 0.029(3) 0.028(3) 0.036(3) -0.008(2) 0.004(3) -0.011(2)
C6 0.031(3) 0.029(3) 0.034(3) -0.007(2) 0.012(3) -0.007(3)
C7 0.024(3) 0.020(3) 0.024(3) -0.002(2) 0.006(2) -0.007(2)
C8 0.021(3) 0.017(3) 0.021(3) 0.003(3) 0.006(2) -0.003(3)
C9 0.022(3) 0.015(3) 0.020(3) -0.002(3) 0.002(3) -0.001(3)
C10 0.021(3) 0.022(3) 0.026(3) 0.005(3) 0.006(2) 0.000(3)
C11 0.029(3) 0.027(3) 0.027(3) 0.001(3) 0.013(3) 0.000(3)
C12 0.035(3) 0.023(3) 0.030(3) 0.005(3) 0.008(3) -0.004(3)
C13 0.031(3) 0.017(3) 0.027(3) -0.001(3) 0.006(3) -0.005(3)
C14 0.021(3) 0.015(2) 0.020(2) 0.003(2) -0.002(2) -0.001(2)
C15 0.027(3) 0.021(3) 0.023(3) 0.001(2) 0.000(2) 0.002(2)
C16 0.037(3) 0.026(3) 0.021(3) -0.002(3) -0.001(3) 0.002(2)
C17 0.038(4) 0.025(3) 0.028(3) 0.001(3) -0.010(3) 0.005(3)
C18 0.032(3) 0.028(3) 0.029(3) 0.007(3) -0.003(3) 0.006(3)
C19 0.024(3) 0.026(3) 0.025(3) 0.005(3) 0.000(3) 0.003(2)
P1A 0.0192(19) 0.0136(15) 0.0140(10) -0.0003(13) 0.0018(14) -0.0009(10)
P3A 0.0199(15) 0.016(3) 0.0216(16) 0.002(2) -0.0054(12) -0.002(2)
Cl1A 0.040(3) 0.082(4) 0.086(4) 0.002(3) 0.023(3) -0.024(3)
C2A 0.023(3) 0.015(3) 0.025(3) -0.002(3) -0.001(3) 0.001(2)
C3A 0.028(4) 0.016(4) 0.022(4) -0.002(3) -0.002(3) -0.002(3)
C4A 0.031(4) 0.021(3) 0.032(4) -0.004(3) -0.004(3) -0.003(3)
C5A 0.028(3) 0.028(3) 0.044(4) -0.003(3) -0.006(3) -0.007(3)
C6A 0.033(4) 0.040(4) 0.048(4) -0.007(3) 0.004(3) -0.010(3)
C7A 0.032(3) 0.036(3) 0.034(3) -0.005(3) 0.004(3) -0.006(3)
C8A 0.023(3) 0.014(3) 0.015(3) 0.002(3) 0.002(2) 0.003(3)
C9A 0.023(4) 0.016(4) 0.019(3) 0.000(3) 0.006(3) 0.002(3)
C10A 0.026(3) 0.019(4) 0.026(3) -0.001(3) 0.004(3) 0.005(3)
C11A 0.030(3) 0.014(3) 0.022(3) 0.005(3) 0.012(3) 0.007(3)
C12A 0.034(3) 0.011(3) 0.025(3) 0.001(3) 0.008(3) 0.007(2)
C13A 0.030(3) 0.011(3) 0.020(3) 0.001(3) 0.009(3) 0.003(2)
C14A 0.019(3) 0.019(3) 0.020(3) 0.003(2) 0.003(3) 0.001(2)
C15A 0.023(3) 0.025(3) 0.018(3) 0.007(3) 0.007(3) 0.002(2)
C16A 0.027(3) 0.033(3) 0.018(3) 0.007(3) 0.004(3) 0.004(3)
C17A 0.025(3) 0.027(3) 0.021(3) 0.008(3) 0.002(3) 0.003(3)
C18A 0.023(3) 0.029(3) 0.020(3) 0.007(3) 0.007(3) 0.002(3)
C19A 0.025(3) 0.025(3) 0.020(3) 0.005(3) 0.007(3) 0.001(2)
C20 0.018(4) 0.020(4) 0.014(3) 0.004(3) 0.002(2) 0.001(2)
C21 0.020(4) 0.020(3) 0.016(3) -0.004(3) -0.002(3) -0.002(3)
C22 0.026(3) 0.031(3) 0.021(3) -0.004(3) -0.002(3) -0.001(3)
C23 0.028(4) 0.031(3) 0.016(3) -0.001(3) -0.008(3) -0.006(3)
C24 0.025(3) 0.024(3) 0.020(2) 0.001(3) 0.000(3) -0.003(2)
C25 0.021(4) 0.021(4) 0.020(3) 0.002(3) -0.003(3) 0.001(3)
C20A 0.020(5) 0.021(4) 0.017(3) 0.000(3) -0.003(3) 0.001(3)
C21A 0.024(4) 0.025(4) 0.022(4) 0.002(3) 0.003(3) -0.001(3)
C22A 0.028(4) 0.032(4) 0.020(3) -0.003(3) -0.005(3) -0.002(3)
C23A 0.030(4) 0.031(4) 0.019(3) -0.001(3) -0.005(3) -0.006(3)
C24A 0.023(4) 0.028(4) 0.019(3) 0.002(3) -0.004(3) -0.003(3)
C25A 0.022(4) 0.023(4) 0.018(3) 0.001(3) -0.001(3) 0.003(3)
C26 0.0288(18) 0.0208(16) 0.0204(15) -0.0037(14) -0.0068(14) 0.0029(13)
C27 0.044(2) 0.033(2) 0.0272(18) -0.0084(18) 0.0002(17) 0.0049(16)
C28 0.072(3) 0.040(2) 0.037(2) -0.019(2) 0.001(2) 0.012(2)
C29 0.078(3) 0.028(2) 0.047(3) -0.014(2) -0.013(2) 0.012(2)
C30 0.065(3) 0.027(2) 0.041(2) 0.002(2) -0.006(2) -0.0024(18)
C31 0.038(2) 0.0253(18) 0.0259(17) 0.0001(16) -0.0034(16) -0.0017(15)
C32 0.019(3) 0.022(4) 0.022(3) -0.005(3) -0.001(2) -0.004(3)
C33 0.021(3) 0.022(3) 0.022(3) -0.002(2) 0.003(2) -0.003(2)
C34 0.022(3) 0.028(3) 0.029(3) -0.005(2) 0.006(2) -0.001(2)
C35 0.022(3) 0.032(3) 0.036(3) -0.003(3) 0.008(2) 0.002(3)
C36 0.020(3) 0.031(3) 0.036(3) -0.001(3) 0.003(2) 0.002(3)
C37 0.021(3) 0.027(4) 0.027(3) -0.006(3) 0.002(3) 0.002(3)
C32A 0.021(3) 0.023(5) 0.020(3) -0.006(3) 0.001(3) 0.002(4)
C33A 0.021(3) 0.027(4) 0.025(3) 0.003(3) 0.001(3) 0.003(3)
C34A 0.026(3) 0.033(3) 0.028(3) 0.003(3) 0.006(3) 0.003(3)
C35A 0.021(3) 0.033(3) 0.030(3) 0.001(3) 0.003(3) 0.000(3)
C36A 0.023(3) 0.024(4) 0.028(3) -0.003(3) 0.002(3) -0.001(3)
C37A 0.020(3) 0.023(4) 0.025(4) -0.003(4) 0.000(3) 0.000(4)
C38 0.023(3) 0.021(4) 0.016(3) 0.002(3) -0.001(3) -0.004(3)
C39 0.025(4) 0.021(4) 0.021(4) -0.001(3) -0.004(3) -0.002(3)
C40 0.028(4) 0.028(4) 0.023(4) 0.004(3) 0.002(3) 0.002(3)
C41 0.029(4) 0.028(3) 0.025(4) 0.004(3) 0.001(3) -0.007(3)
C42 0.032(4) 0.026(3) 0.030(4) 0.004(3) 0.000(4) -0.010(3)
C43 0.029(4) 0.027(4) 0.027(4) 0.001(3) 0.001(3) -0.003(3)
C38A 0.022(3) 0.015(4) 0.017(3) -0.001(3) -0.003(3) -0.005(3)
C39A 0.023(4) 0.017(4) 0.020(4) 0.002(3) 0.000(3) 0.001(3)
C40A 0.022(4) 0.021(4) 0.023(4) 0.002(3) 0.001(3) -0.001(3)
C41A 0.027(5) 0.023(3) 0.025(4) 0.003(4) 0.002(4) -0.005(3)
C42A 0.026(4) 0.024(4) 0.027(4) -0.003(4) -0.003(4) -0.008(3)
C43A 0.024(4) 0.023(4) 0.024(4) 0.002(3) -0.002(3) -0.004(3)
Sb1 0.0200(3) 0.0290(5) 0.0215(3) 0.0020(3) 0.0003(2) -0.0072(3)
F1 0.035(3) 0.061(4) 0.100(5) 0.019(2) 0.019(3) 0.035(3)
F2 0.099(5) 0.049(3) 0.023(2) 0.002(3) 0.009(3) -0.004(2)
F3 0.057(3) 0.062(3) 0.080(4) 0.027(3) 0.036(3) 0.019(3)
F4 0.074(6) 0.040(4) 0.019(3) 0.002(3) 0.007(3) -0.003(2)
F5 0.078(4) 0.044(3) 0.037(2) -0.033(3) 0.013(3) -0.012(2)
F6 0.083(4) 0.041(3) 0.055(3) -0.008(3) 0.007(3) -0.006(2)
Sb1A 0.0591(11) 0.0241(7) 0.0380(6) 0.0025(6) 0.0272(7) 0.0067(5)
F1A 0.031(4) 0.116(8) 0.033(4) 0.036(4) -0.004(3) 0.021(4)
F2A 0.044(6) 0.031(5) 0.019(5) 0.001(4) 0.006(4) 0.003(4)
F3A 0.098(7) 0.020(4) 0.046(4) 0.019(4) 0.011(5) 0.000(3)
F4A 0.047(5) 0.010(3) 0.041(4) 0.003(3) -0.016(3) 0.008(3)
F5A 0.026(4) 0.060(5) 0.026(4) 0.005(3) 0.011(3) 0.020(3)
F6A 0.038(4) 0.052(5) 0.026(4) -0.014(3) 0.008(3) -0.012(3)
P2 0.0171(4) 0.0170(4) 0.0147(4) 0.0007(3) -0.0014(3) -0.0014(3)

loop_
_atom_type_symbol
_atom_type_description
_atom_type_scat_dispersion_real
_atom_type_scat_dispersion_imag
_atom_type_scat_source
C C 0.0033 0.0016 'International Tables Vol C Tables 4.2.6.8 and 6.1.1.4'
H H 0.0000 0.0000 'International Tables Vol C Tables 4.2.6.8 and 6.1.1.4'
F F 0.0171 0.0103 'International Tables Vol C Tables 4.2.6.8 and 6.1.1.4'
P P 0.1023 0.0942 'International Tables Vol C Tables 4.2.6.8 and 6.1.1.4'
Cl Cl 0.1484 0.1585 'International Tables Vol C Tables 4.2.6.8 and 6.1.1.4'
Sb Sb -0.5866 1.5461 'International Tables Vol C Tables 4.2.6.8 and 6.1.1.4'

loop_
_geom_angle_atom_site_label_1
_geom_angle_atom_site_label_2
_geom_angle_atom_site_label_3
_geom_angle
P3A C1 P2 127.9(4)
P1 C1 P2 128.0(3)
P3A C1 P1A 112.3(4)
P2 C1 P1A 119.8(3)
P1 C1 P3 110.2(4)
P2 C1 P3 120.8(3)
C1 P1 C8 118.8(4)
C1 P1 C2 111.0(3)
C8 P1 C2 105.6(4)
C1 P1 C14 109.3(4)
C8 P1 C14 103.9(5)
C2 P1 C14 107.5(4)
C38 P3 C1 105.5(9)
C38 P3 Cl1 101.4(7)
C1 P3 Cl1 108.1(5)
C3 C2 C7 119.1(8)
C3 C2 P1 119.5(8)
C7 C2 P1 121.4(6)
C2 C3 C4 120.1(11)
C2 C3 H3 120.0
C4 C3 H3 120.0
C5 C4 C3 120.2(9)
C5 C4 H4 119.9
C3 C4 H4 119.9
C4 C5 C6 120.0(7)
C4 C5 H5 120.0
C6 C5 H5 120.0
C7 C6 C5 119.4(7)
C7 C6 H6 120.3
C5 C6 H6 120.3
C6 C7 C2 121.1(7)
C6 C7 H7 119.4
C2 C7 H7 119.4
C9 C8 C13 119.1(8)
C9 C8 P1 120.3(7)
C13 C8 P1 119.9(7)
C8 C9 C10 120.8(8)
C8 C9 H9 119.6
C10 C9 H9 119.6
C11 C10 C9 119.8(8)
C11 C10 H10 120.1
C9 C10 H10 120.1
C10 C11 C12 120.4(8)
C10 C11 H11 119.8
C12 C11 H11 119.8
C13 C12 C11 120.3(8)
C13 C12 H12 119.8
C11 C12 H12 119.8
C12 C13 C8 119.5(8)
C12 C13 H13 120.3
C8 C13 H13 120.3
C15 C14 C19 120.9(7)
C15 C14 P1 119.2(6)
C19 C14 P1 119.9(6)
C14 C15 C16 118.3(8)
C14 C15 H15 120.8
C16 C15 H15 120.8
C17 C16 C15 120.8(8)
C17 C16 H16 119.6
C15 C16 H16 119.6
C18 C17 C16 120.4(7)
C18 C17 H17 119.8
C16 C17 H17 119.8
C17 C18 C19 120.3(9)
C17 C18 H18 119.8
C19 C18 H18 119.8
C18 C19 C14 119.2(8)
C18 C19 H19 120.4
C14 C19 H19 120.4
C2A P1A C1 113.7(4)
C2A P1A C8A 106.0(6)
C1 P1A C8A 114.0(4)
C2A P1A C14A 112.6(5)
C1 P1A C14A 107.0(4)
C8A P1A C14A 103.3(5)
C1 P3A C38A 107.1(10)
C1 P3A Cl1A 103.3(6)
C38A P3A Cl1A 96.6(8)
C3A C2A C7A 117.4(10)
C3A C2A P1A 121.7(10)
C7A C2A P1A 120.6(7)
C2A C3A C4A 121.4(14)
C2A C3A H3A 119.3
C4A C3A H3A 119.3
C5A C4A C3A 121.1(11)
C5A C4A H4A 119.5
C3A C4A H4A 119.5
C4A C5A C6A 119.3(9)
C4A C5A H5A 120.3
C6A C5A H5A 120.3
C5A C6A C7A 120.8(10)
C5A C6A H6A 119.6
C7A C6A H6A 119.6
C6A C7A C2A 119.9(9)
C6A C7A H7A 120.0
C2A C7A H7A 120.0
C9A C8A C13A 120.0(9)
C9A C8A P1A 120.7(8)
C13A C8A P1A 118.7(7)
C8A C9A C10A 120.1(10)
C8A C9A H9A 119.9
C10A C9A H9A 119.9
C11A C10A C9A 119.8(9)
C11A C10A H10A 120.1
C9A C10A H10A 120.1
C10A C11A C12A 121.3(9)
C10A C11A H11A 119.4
C12A C11A H11A 119.4
C11A C12A C13A 119.1(8)
C11A C12A H12A 120.5
C13A C12A H12A 120.5
C8A C13A C12A 119.7(8)
C8A C13A H13A 120.1
C12A C13A H13A 120.1
C15A C14A C19A 118.6(8)
C15A C14A P1A 121.4(7)
C19A C14A P1A 119.6(7)
C14A C15A C16A 120.8(8)
C14A C15A H15A 119.6
C16A C15A H15A 119.6
C17A C16A C15A 120.5(8)
C17A C16A H16A 119.8
C15A C16A H16A 119.8
C16A C17A C18A 120.1(8)
C16A C17A H17A 120.0
C18A C17A H17A 120.0
C17A C18A C19A 120.5(9)
C17A C18A H18A 119.8
C19A C18A H18A 119.8
C18A C19A C14A 119.6(8)
C18A C19A H19A 120.2
C14A C19A H19A 120.2
C21 C20 C25 119.3(9)
C21 C20 P2 122.7(9)
C25 C20 P2 118.0(9)
C20 C21 C22 120.8(9)
C20 C21 H21 119.6
C22 C21 H21 119.6
C21 C22 C23 119.7(8)
C21 C22 H22 120.1
C23 C22 H22 120.1
C24 C23 C22 120.7(8)
C24 C23 H23 119.7
C22 C23 H23 119.7
C23 C24 C25 119.4(8)
C23 C24 H24 120.3
C25 C24 H24 120.3
C20 C25 C24 120.1(8)
C20 C25 H25 119.9
C24 C25 H25 119.9
C25A C20A C21A 119.7(12)
C25A C20A P2 121.0(11)
C21A C20A P2 119.3(12)
C22A C21A C20A 120.2(12)
C22A C21A H21A 119.9
C20A C21A H21A 119.9
C23A C22A C21A 118.7(11)
C23A C22A H22A 120.6
C21A C22A H22A 120.6
C22A C23A C24A 121.2(10)
C22A C23A H23A 119.4
C24A C23A H23A 119.4
C25A C24A C23A 119.6(11)
C25A C24A H24A 120.2
C23A C24A H24A 120.2
C24A C25A C20A 120.6(11)
C24A C25A H25A 119.7
C20A C25A H25A 119.7
C31 C26 C27 119.3(4)
C31 C26 P2 120.1(3)
C27 C26 P2 120.6(3)
C28 C27 C26 119.6(5)
C28 C27 H27 120.2
C26 C27 H27 120.2
C29 C28 C27 120.6(5)
C29 C28 H28 119.7
C27 C28 H28 119.7
C28 C29 C30 120.9(5)
C28 C29 H29 119.5
C30 C29 H29 119.5
C29 C30 C31 119.6(5)
C29 C30 H30 120.2
C31 C30 H30 120.2
C30 C31 C26 120.1(4)
C30 C31 H31 120.0
C26 C31 H31 120.0
C33 C32 C37 121.6(9)
C33 C32 P2 120.4(9)
C37 C32 P2 118.0(10)
C32 C33 C34 117.9(8)
C32 C33 H33 121.1
C34 C33 H33 121.1
C35 C34 C33 120.7(7)
C35 C34 H34 119.6
C33 C34 H34 119.6
C34 C35 C36 121.0(7)
C34 C35 H35 119.5
C36 C35 H35 119.5
C37 C36 C35 119.6(9)
C37 C36 H36 120.2
C35 C36 H36 120.2
C36 C37 C32 119.0(10)
C36 C37 H37 120.5
C32 C37 H37 120.5
C37A C32A C33A 117.5(12)
C37A C32A P2 119.6(13)
C33A C32A P2 122.8(12)
C34A C33A C32A 121.5(10)
C34A C33A H33A 119.2
C32A C33A H33A 119.2
C35A C34A C33A 118.3(9)
C35A C34A H34A 120.9
C33A C34A H34A 120.9
C36A C35A C34A 122.0(9)
C36A C35A H35A 119.0
C34A C35A H35A 119.0
C35A C36A C37A 119.5(11)
C35A C36A H36A 120.3
C37A C36A H36A 120.3
C32A C37A C36A 121.1(13)
C32A C37A H37A 119.5
C36A C37A H37A 119.5
C43 C38 C39 117.0(14)
C43 C38 P3 123.1(15)
C39 C38 P3 119.8(13)
C38 C39 C40 121.8(14)
C38 C39 H39 119.1
C40 C39 H39 119.1
C41 C40 C39 119.5(14)
C41 C40 H40 120.3
C39 C40 H40 120.3
C40 C41 C42 119.7(13)
C40 C41 H41 120.1
C42 C41 H41 120.1
C41 C42 C43 121.1(13)
C41 C42 H42 119.4
C43 C42 H42 119.4
C38 C43 C42 120.8(15)
C38 C43 H43 119.6
C42 C43 H43 119.6
C39A C38A C43A 119.5(16)
C39A C38A P3A 116.5(13)
C43A C38A P3A 122.2(16)
C40A C39A C38A 121.2(16)
C40A C39A H39A 119.4
C38A C39A H39A 119.4
C39A C40A C41A 118.3(15)
C39A C40A H40A 120.8
C41A C40A H40A 120.8
C42A C41A C40A 120.4(14)
C42A C41A H41A 119.8
C40A C41A H41A 119.8
C43A C42A C41A 121.4(14)
C43A C42A H42A 119.3
C41A C42A H42A 119.3
C42A C43A C38A 118.5(16)
C42A C43A H43A 120.7
C38A C43A H43A 120.7
F1 Sb1 F5 91.5(3)
F1 Sb1 F2 92.3(3)
F5 Sb1 F2 89.1(2)
F1 Sb1 F4 89.5(3)
F5 Sb1 F4 90.5(3)
F2 Sb1 F4 178.1(4)
F1 Sb1 F3 173.3(3)
F5 Sb1 F3 95.2(3)
F2 Sb1 F3 88.5(3)
F4 Sb1 F3 89.7(3)
F1 Sb1 F6 88.3(3)
F5 Sb1 F6 179.4(2)
F2 Sb1 F6 90.3(3)
F4 Sb1 F6 90.1(4)
F3 Sb1 F6 85.0(3)
F1A Sb1A F4A 99.7(5)
F1A Sb1A F5A 93.8(4)
F4A Sb1A F5A 90.1(4)
F1A Sb1A F2A 92.8(5)
F4A Sb1A F2A 89.8(5)
F5A Sb1A F2A 173.3(5)
F1A Sb1A F3A 92.3(5)
F4A Sb1A F3A 168.0(5)
F5A Sb1A F3A 90.0(4)
F2A Sb1A F3A 88.7(5)
F1A Sb1A F6A 173.0(5)
F4A Sb1A F6A 87.0(4)
F5A Sb1A F6A 88.1(4)
F2A Sb1A F6A 85.2(5)
F3A Sb1A F6A 80.9(4)
C1 P2 C26 112.85(17)
C1 P2 C32 112.2(5)
C26 P2 C32 106.9(4)
C1 P2 C20 112.7(6)
C26 P2 C20 109.3(6)
C32 P2 C20 102.2(7)
C1 P2 C20A 109.9(7)
C26 P2 C20A 103.8(7)
C1 P2 C32A 118.4(7)
C26 P2 C32A 98.1(5)
C20A P2 C32A 112.5(10)

loop_
_geom_bond_atom_site_label_1
_geom_bond_atom_site_label_2
_geom_bond_distance
C1 P3A 1.724(10)
C1 P1 1.728(6)
C1 P2 1.754(3)
C1 P1A 1.816(6)
C1 P3 1.856(8)
P1 C8 1.806(9)
P1 C2 1.809(8)
P1 C14 1.822(7)
P3 C38 1.838(10)
P3 Cl1 2.002(10)
C2 C3 1.385(13)
C2 C7 1.394(10)
C3 C4 1.406(16)
C3 H3 0.95
C4 C5 1.383(14)
C4 H4 0.95
C5 C6 1.394(11)
C5 H5 0.95
C6 C7 1.392(10)
C6 H6 0.95
C7 H7 0.95
C8 C9 1.377(11)
C8 C13 1.418(11)
C9 C10 1.396(14)
C9 H9 0.95
C10 C11 1.374(12)
C10 H10 0.95
C11 C12 1.388(12)
C11 H11 0.95
C12 C13 1.385(13)
C12 H12 0.95
C13 H13 0.95
C14 C15 1.394(11)
C14 C19 1.405(11)
C15 C16 1.399(11)
C15 H15 0.95
C16 C17 1.382(13)
C16 H16 0.95
C17 C18 1.380(13)
C17 H17 0.95
C18 C19 1.387(11)
C18 H18 0.95
C19 H19 0.95
P1A C2A 1.811(9)
P1A C8A 1.817(10)
P1A C14A 1.820(8)
P3A C38A 1.834(11)
P3A Cl1A 2.140(14)
C2A C3A 1.373(14)
C2A C7A 1.412(14)
C3A C4A 1.381(18)
C3A H3A 0.95
C4A C5A 1.353(17)
C4A H4A 0.95
C5A C6A 1.371(14)
C5A H5A 0.95
C6A C7A 1.387(14)
C6A H6A 0.95
C7A H7A 0.95
C8A C9A 1.372(13)
C8A C13A 1.396(13)
C9A C10A 1.408(16)
C9A H9A 0.95
C10A C11A 1.365(14)
C10A H10A 0.95
C11A C12A 1.382(12)
C11A H11A 0.95
C12A C13A 1.410(13)
C12A H12A 0.95
C13A H13A 0.95
C14A C15A 1.388(12)
C14A C19A 1.407(13)
C15A C16A 1.389(12)
C15A H15A 0.95
C16A C17A 1.371(13)
C16A H16A 0.95
C17A C18A 1.376(12)
C17A H17A 0.95
C18A C19A 1.402(13)
C18A H18A 0.95
C19A H19A 0.95
C20 C21 1.386(14)
C20 C25 1.405(16)
C20 P2 1.816(9)
C21 C22 1.395(14)
C21 H21 0.95
C22 C23 1.398(12)
C22 H22 0.95
C23 C24 1.379(11)
C23 H23 0.95
C24 C25 1.417(15)
C24 H24 0.95
C25 H25 0.95
C20A C25A 1.38(2)
C20A C21A 1.40(2)
C20A P2 1.818(11)
C21A C22A 1.39(2)
C21A H21A 0.95
C22A C23A 1.384(17)
C22A H22A 0.95
C23A C24A 1.391(14)
C23A H23A 0.95
C24A C25A 1.369(19)
C24A H24A 0.95
C25A H25A 0.95
C26 C31 1.399(6)
C26 C27 1.400(6)
C26 P2 1.812(4)
C27 C28 1.390(7)
C27 H27 0.95
C28 C29 1.364(8)
C28 H28 0.95
C29 C30 1.381(8)
C29 H29 0.95
C30 C31 1.392(6)
C30 H30 0.95
C31 H31 0.95
C32 C33 1.377(15)
C32 C37 1.417(19)
C32 P2 1.813(10)
C33 C34 1.402(10)
C33 H33 0.95
C34 C35 1.378(11)
C34 H34 0.95
C35 C36 1.385(12)
C35 H35 0.95
C36 C37 1.379(18)
C36 H36 0.95
C37 H37 0.95
C32A C37A 1.39(2)
C32A C33A 1.43(2)
C32A P2 1.826(11)
C33A C34A 1.395(14)
C33A H33A 0.95
C34A C35A 1.383(13)
C34A H34A 0.95
C35A C36A 1.372(14)
C35A H35A 0.95
C36A C37A 1.41(2)
C36A H36A 0.95
C37A H37A 0.95
C38 C43 1.36(2)
C38 C39 1.39(3)
C39 C40 1.41(2)
C39 H39 0.95
C40 C41 1.34(2)
C40 H40 0.95
C41 C42 1.36(2)
C41 H41 0.95
C42 C43 1.397(19)
C42 H42 0.95
C43 H43 0.95
C38A C39A 1.39(3)
C38A C43A 1.44(3)
C39A C40A 1.38(3)
C39A H39A 0.95
C40A C41A 1.43(2)
C40A H40A 0.95
C41A C42A 1.39(2)
C41A H41A 0.95
C42A C43A 1.37(2)
C42A H42A 0.95
C43A H43A 0.95
Sb1 F1 1.848(5)
Sb1 F5 1.849(5)
Sb1 F2 1.852(5)
Sb1 F4 1.880(7)
Sb1 F3 1.885(5)
Sb1 F6 1.896(6)
Sb1A F1A 1.751(8)
Sb1A F4A 1.851(7)
Sb1A F5A 1.861(8)
Sb1A F2A 1.880(13)
Sb1A F3A 1.948(9)
Sb1A F6A 1.975(9)
